data_4072224
loop_
_publ_author_name
'Braunschweig, Holger'
'Radacki, Krzysztof'
'Uttinger, Katharina'

_publ_section_title
;
 Syntheses and Structures of Mono- and Dinuclear Cationic Base-Stabilized
 Platinum Borylene Complexes
;
_journal_issue 22
_journal_name_full Organometallics
_journal_page_first 6005
_journal_paper_doi 10.1021/om800689h
_journal_volume 27
_journal_year 2008
_chemical_formula_moiety '0.5(C78 H136 B2 Br2 P4 Pt2), BC24F20, CH2Cl2'
_chemical_formula_sum 'C64 H70 B2 Br Cl2 F20 P2 Pt'
_chemical_formula_weight 1648.66
_chemical_name_common
;
?
;
_chemical_name_systematic
; 
?
;
_space_group_IT_number 2
_symmetry_cell_setting triclinic
_symmetry_space_group_name_Hall '-P 1'
_symmetry_space_group_name_H-M 'P -1'
_atom_sites_solution_hydrogens geom
_atom_sites_solution_primary direct
_atom_sites_solution_secondary difmap
_audit_creation_method SHELXL-97
_cell_angle_alpha 66.9520(10)
_cell_angle_beta 68.6530(10)
_cell_angle_gamma 78.7260(10)
_cell_formula_units_Z 2
_cell_length_a 14.1057(3)
_cell_length_b 14.7139(3)
_cell_length_c 18.4361(5)
_cell_measurement_reflns_used 9493
_cell_measurement_temperature 100(2)
_cell_measurement_theta_max 28.26
_cell_measurement_theta_min 2.23
_cell_volume 3273.14(13)
_computing_cell_refinement 'Saint+ ver. 7.12A (Bruker AXS)'
_computing_data_collection 'APEX2 ver. 1.0-27 (Bruker AXS)'
_computing_data_reduction 'Saint+ ver. 7.12A (Bruker AXS)'
_computing_molecular_graphics 'XP ver. 5.1 (Bruker AXS, 1998)'
_computing_publication_material 'SHELXL-97 (Sheldrick, 1997)'
_computing_structure_refinement 'SHELXL-97 (Sheldrick, 1997)'
_computing_structure_solution 'SHELXS-97 (Sheldrick, 1990)'
_diffrn_ambient_temperature 100(2)
_diffrn_measured_fraction_theta_full 0.994
_diffrn_measured_fraction_theta_max 0.990
_diffrn_measurement_device_type 'CCD area detector'
_diffrn_measurement_method 'phi and omega scans'
_diffrn_radiation_monochromator 'multi-layer mirror'
_diffrn_radiation_source 'rotating anode'
_diffrn_radiation_type MoK\a
_diffrn_radiation_wavelength 0.71073
_diffrn_reflns_av_R_equivalents 0.0524
_diffrn_reflns_av_sigmaI/netI 0.0218
_diffrn_reflns_limit_h_max 18
_diffrn_reflns_limit_h_min -18
_diffrn_reflns_limit_k_max 19
_diffrn_reflns_limit_k_min -19
_diffrn_reflns_limit_l_max 23
_diffrn_reflns_limit_l_min -24
_diffrn_reflns_number 254016
_diffrn_reflns_theta_full 26.00
_diffrn_reflns_theta_max 28.31
_diffrn_reflns_theta_min 1.27
_exptl_absorpt_coefficient_mu 2.982
_exptl_absorpt_correction_T_max 0.70
_exptl_absorpt_correction_T_min 0.52
_exptl_absorpt_correction_type multi-scan
_exptl_absorpt_process_details 'Sadabs 2004/1 (Brucker Nonius 2004)'
_exptl_crystal_colour yellow
_exptl_crystal_density_diffrn 1.673
_exptl_crystal_density_method 'not measured'
_exptl_crystal_description block
_exptl_crystal_F_000 1642
_exptl_crystal_size_max 0.23
_exptl_crystal_size_mid 0.13
_exptl_crystal_size_min 0.12
_refine_diff_density_max 1.766
_refine_diff_density_min -1.471
_refine_diff_density_rms 0.082
_refine_ls_extinction_method none
_refine_ls_goodness_of_fit_ref 1.022
_refine_ls_hydrogen_treatment constr
_refine_ls_matrix_type full
_refine_ls_number_parameters 829
_refine_ls_number_reflns 16124
_refine_ls_number_restraints 0
_refine_ls_restrained_S_all 1.022
_refine_ls_R_factor_all 0.0242
_refine_ls_R_factor_gt 0.0217
_refine_ls_shift/su_max 0.009
_refine_ls_shift/su_mean 0.000
_refine_ls_structure_factor_coef Fsqd
_refine_ls_weighting_details 'calc w=1/[\s^2^(Fo^2^)+(0.0255P)^2^+4.2433P] where P=(Fo^2^+2Fc^2^)/3'
_refine_ls_weighting_scheme calc
_refine_ls_wR_factor_gt 0.0529
_refine_ls_wR_factor_ref 0.0547
_reflns_number_gt 15251
_reflns_number_total 16124
_reflns_threshold_expression >2sigma(I)
_cod_data_source_file om800689h_si_001.cif
_cod_data_source_block 21
_cod_depositor_comments
;
The following automatic conversions were performed:

'_symmetry_cell_setting' value 'Triclinic' changed to 'triclinic'
according to /home/saulius/struct/CIF-dictionaries/cif_core.dic
dictionary named 'cif_core.dic' version 2.4.1 from 2010-06-29.

Automatic conversion script
Id: cif_fix_values 1715 2011-07-08 13:25:40Z adriana 
;
_cod_original_sg_symbol_H-M P-1
_cod_database_code 4072224

loop_
_symmetry_equiv_pos_as_xyz
'x, y, z'
'-x, -y, -z'

loop_
_atom_site_label
_atom_site_type_symbol
_atom_site_fract_x
_atom_site_fract_y
_atom_site_fract_z
_atom_site_U_iso_or_equiv
_atom_site_adp_type
_atom_site_occupancy
_atom_site_symmetry_multiplicity
_atom_site_calc_flag
_atom_site_refinement_flags
C1 C 0.2938(3) 0.7594(3) 0.6446(2) 0.0607(10) Uani 1 1 d .
H1A H 0.2222 0.7527 0.6770 0.073 Uiso 1 1 calc R
H1B H 0.3023 0.8281 0.6087 0.073 Uiso 1 1 calc R
Cl1 Cl 0.36413(10) 0.72965(9) 0.71215(6) 0.0798(3) Uani 1 1 d .
Pt1 Pt 0.851915(5) 0.728253(5) 0.185393(4) 0.00949(2) Uani 1 1 d .
Br1 Br 1.016090(15) 0.700657(15) 0.014691(13) 0.01820(4) Uani 1 1 d .
B1 B 0.69364(16) 0.86825(16) 0.67748(13) 0.0125(4) Uani 1 1 d .
C2 C 0.58667(15) 0.83894(15) 0.75584(12) 0.0140(4) Uani 1 1 d .
P2 P 0.72070(4) 0.71072(4) 0.14397(3) 0.01069(9) Uani 1 1 d .
F2 F 1.01931(10) 0.65399(9) 0.60500(8) 0.0229(3) Uani 1 1 d .
Cl2 Cl 0.32740(10) 0.68782(13) 0.58433(10) 0.1058(5) Uani 1 1 d .
P3 P 0.95452(4) 0.73558(3) 0.25706(3) 0.01066(9) Uani 1 1 d .
C3 C 0.60061(16) 0.83705(17) 0.47966(14) 0.0206(4) Uani 1 1 d .
F3 F 1.05617(10) 0.63222(11) 0.74625(9) 0.0314(3) Uani 1 1 d .
B4 B 0.94739(16) 0.78876(16) 0.07609(13) 0.0122(4) Uani 1 1 d .
C4 C 0.61714(15) 0.65643(15) 0.24112(12) 0.0141(4) Uani 1 1 d .
H4A H 0.6354 0.5852 0.2607 0.017 Uiso 1 1 calc R
F5 F 0.75616(9) 0.82549(10) 0.82054(7) 0.0205(3) Uani 1 1 d .
C5 C 0.75724(15) 0.62318(14) 0.08759(12) 0.0134(4) Uani 1 1 d .
H5A H 0.8160 0.6499 0.0387 0.016 Uiso 1 1 calc R
C6 C 0.64492(15) 0.94002(15) 0.53402(12) 0.0156(4) Uani 1 1 d .
C7 C 0.62860(15) 0.90268(14) 0.11886(12) 0.0143(4) Uani 1 1 d .
H7A H 0.5766 0.8763 0.1721 0.017 Uiso 1 1 calc R
H7B H 0.6842 0.9210 0.1286 0.017 Uiso 1 1 calc R
F8 F 0.29767(10) 0.77445(11) 0.93358(9) 0.0287(3) Uani 1 1 d .
C8 C 0.49989(15) 0.90325(15) 0.75288(12) 0.0150(4) Uani 1 1 d .
F9 F 0.32419(9) 0.94952(10) 0.80430(9) 0.0247(3) Uani 1 1 d .
C9 C 0.84611(15) 0.56815(14) 0.36674(12) 0.0142(4) Uani 1 1 d .
H9A H 0.8101 0.5858 0.3267 0.017 Uiso 1 1 calc R
H9B H 0.9054 0.5252 0.3512 0.017 Uiso 1 1 calc R
C10 C 0.95759(14) 0.86327(14) 0.25170(12) 0.0126(3) Uani 1 1 d .
H10A H 0.9794 0.9034 0.1924 0.015 Uiso 1 1 calc R
F11 F 0.69674(10) 1.18041(10) 0.73412(9) 0.0258(3) Uani 1 1 d .
C11 C 0.83703(18) 0.45387(17) 0.08879(15) 0.0237(5) Uani 1 1 d .
H11A H 0.8574 0.3895 0.1234 0.028 Uiso 1 1 calc R
H11B H 0.8968 0.4809 0.0424 0.028 Uiso 1 1 calc R
C12 C 0.80942(16) 1.01884(15) 0.58222(13) 0.0161(4) Uani 1 1 d .
F13 F 0.84160(11) 1.25552(9) 0.58413(9) 0.0294(3) Uani 1 1 d .
C13 C 1.09927(15) 0.57457(15) 0.24289(13) 0.0170(4) Uani 1 1 d .
H13A H 1.0577 0.5354 0.2977 0.020 Uiso 1 1 calc R
H13B H 1.0746 0.5691 0.2021 0.020 Uiso 1 1 calc R
F14 F 0.65356(10) 1.03503(9) 0.52299(8) 0.0202(2) Uani 1 1 d .
C14 C 1.06677(15) 0.92933(14) -0.02895(12) 0.0135(4) Uani 1 1 d .
H14A H 1.1120 0.8827 -0.0487 0.016 Uiso 1 1 calc R
F15 F 0.60133(10) 1.01005(10) 0.40997(8) 0.0243(3) Uani 1 1 d .
C15 C 0.77641(15) 0.51279(15) 0.45332(13) 0.0166(4) Uani 1 1 d .
H15A H 0.7582 0.4522 0.4539 0.020 Uiso 1 1 calc R
H15B H 0.7142 0.5533 0.4669 0.020 Uiso 1 1 calc R
C16 C 1.15804(15) 0.74564(15) 0.15105(12) 0.0154(4) Uani 1 1 d .
H16A H 1.1363 0.7446 0.1072 0.019 Uiso 1 1 calc R
H16B H 1.1527 0.8137 0.1478 0.019 Uiso 1 1 calc R
C17 C 0.97525(14) 0.89928(14) 0.03572(11) 0.0124(3) Uani 1 1 d .
C18 C 1.26949(15) 0.70454(15) 0.13845(13) 0.0177(4) Uani 1 1 d .
H18A H 1.3120 0.7435 0.0840 0.021 Uiso 1 1 calc R
H18B H 1.2927 0.7102 0.1799 0.021 Uiso 1 1 calc R
F19 F 0.85189(9) 0.96766(9) 0.52998(7) 0.0202(2) Uani 1 1 d .
C19 C 0.66345(15) 0.86145(15) 0.60120(12) 0.0141(4) Uani 1 1 d .
F20 F 0.65736(10) 0.68759(9) 0.66815(8) 0.0198(2) Uani 1 1 d .
C20 C 1.08811(14) 0.68361(14) 0.23604(12) 0.0130(4) Uani 1 1 d .
H20A H 1.1127 0.6861 0.2785 0.016 Uiso 1 1 calc R
F21 F 0.62180(9) 1.00837(9) 0.77912(7) 0.0180(2) Uani 1 1 d .
C21 C 0.82937(16) 0.48805(15) 0.51839(12) 0.0171(4) Uani 1 1 d .
H21A H 0.7829 0.4554 0.5732 0.021 Uiso 1 1 calc R
H21B H 0.8883 0.4428 0.5076 0.021 Uiso 1 1 calc R
C22 C 1.03231(16) 0.88135(15) 0.28741(13) 0.0171(4) Uani 1 1 d .
H22A H 1.0115 0.8472 0.3472 0.021 Uiso 1 1 calc R
H22B H 1.1002 0.8551 0.2635 0.021 Uiso 1 1 calc R
F23 F 0.91995(11) 1.14448(10) 0.48323(9) 0.0306(3) Uani 1 1 d .
C23 C 0.86328(15) 0.58117(15) 0.51682(12) 0.0155(4) Uani 1 1 d .
H23A H 0.8990 0.5630 0.5571 0.019 Uiso 1 1 calc R
H23B H 0.8037 0.6237 0.5327 0.019 Uiso 1 1 calc R
C24 C 1.21061(16) 0.53357(15) 0.22851(14) 0.0203(4) Uani 1 1 d .
H24A H 1.2326 0.5317 0.2732 0.024 Uiso 1 1 calc R
H24B H 1.2155 0.4663 0.2298 0.024 Uiso 1 1 calc R
C25 C 0.66153(16) 1.03536(15) -0.02381(13) 0.0193(4) Uani 1 1 d .
H25A H 0.6297 1.0910 -0.0588 0.023 Uiso 1 1 calc R
H25B H 0.7178 1.0591 -0.0192 0.023 Uiso 1 1 calc R
C26 C 0.64506(15) 0.77004(15) 0.60464(13) 0.0161(4) Uani 1 1 d .
C27 C 0.66798(14) 0.82334(14) 0.07816(12) 0.0124(3) Uani 1 1 d .
H27A H 0.6098 0.8051 0.0708 0.015 Uiso 1 1 calc R
F28 F 0.57269(12) 0.82532(11) 0.42176(9) 0.0307(3) Uani 1 1 d .
C28 C 0.60973(15) 0.69226(15) 0.31132(12) 0.0160(4) Uani 1 1 d .
H28A H 0.6768 0.6874 0.3163 0.019 Uiso 1 1 calc R
H28B H 0.5843 0.7610 0.2983 0.019 Uiso 1 1 calc R
C29 C 0.51049(15) 0.66654(18) 0.23254(13) 0.0201(4) Uani 1 1 d .
H29A H 0.4859 0.7356 0.2174 0.024 Uiso 1 1 calc R
H29B H 0.5146 0.6434 0.1888 0.024 Uiso 1 1 calc R
F30 F 0.59839(10) 0.66502(10) 0.55458(9) 0.0261(3) Uani 1 1 d .
C30 C 0.58389(16) 0.99407(15) 0.06245(13) 0.0167(4) Uani 1 1 d .
H30A H 0.5245 0.9767 0.0571 0.020 Uiso 1 1 calc R
H30B H 0.5621 1.0446 0.0876 0.020 Uiso 1 1 calc R
F31 F 0.85747(9) 0.76026(9) 0.56933(7) 0.0185(2) Uani 1 1 d .
C31 C 0.90944(14) 0.97203(14) 0.06376(12) 0.0132(4) Uani 1 1 d .
H31A H 0.8485 0.9539 0.1066 0.016 Uiso 1 1 calc R
F32 F 0.92254(11) 0.72079(11) 0.85329(8) 0.0296(3) Uani 1 1 d .
C32 C 0.86670(15) 0.75128(14) 0.64235(12) 0.0142(4) Uani 1 1 d .
C33 C 0.88102(14) 0.66269(14) 0.36421(11) 0.0118(3) Uani 1 1 d .
H33A H 0.8188 0.7035 0.3802 0.014 Uiso 1 1 calc R
C34 C 1.03418(16) 0.99264(15) 0.26767(14) 0.0196(4) Uani 1 1 d .
H34A H 1.0807 1.0031 0.2912 0.024 Uiso 1 1 calc R
H34B H 1.0589 1.0260 0.2079 0.024 Uiso 1 1 calc R
C35 C 0.73056(15) 0.97874(14) 0.65561(12) 0.0132(4) Uani 1 1 d .
F36 F 0.46058(11) 0.63988(10) 0.94604(8) 0.0302(3) Uani 1 1 d .
C36 C 0.85130(16) 1.01715(15) 0.27066(14) 0.0191(4) Uani 1 1 d .
H36A H 0.8691 1.0523 0.2111 0.023 Uiso 1 1 calc R
H36B H 0.7837 1.0420 0.2967 0.023 Uiso 1 1 calc R
F37 F 0.64259(9) 0.67807(9) 0.83333(8) 0.0218(3) Uani 1 1 d .
C37 C 0.67676(17) 0.61124(16) 0.05439(14) 0.0198(4) Uani 1 1 d .
H37A H 0.6170 0.5838 0.1006 0.024 Uiso 1 1 calc R
H37B H 0.6563 0.6755 0.0197 0.024 Uiso 1 1 calc R
C38 C 0.97225(16) 0.68501(16) 0.72995(14) 0.0206(4) Uani 1 1 d .
C39 C 0.93331(15) 0.63791(15) 0.43047(12) 0.0148(4) Uani 1 1 d .
H39A H 0.9962 0.5982 0.4169 0.018 Uiso 1 1 calc R
H39B H 0.9503 0.6986 0.4306 0.018 Uiso 1 1 calc R
F40 F 0.50788(9) 0.99189(9) 0.69085(7) 0.0183(2) Uani 1 1 d .
C40 C 0.53772(16) 0.62873(17) 0.39359(13) 0.0199(4) Uani 1 1 d .
H40A H 0.5648 0.5604 0.4077 0.024 Uiso 1 1 calc R
H40B H 0.5329 0.6515 0.4377 0.024 Uiso 1 1 calc R
C41 C 0.79438(15) 0.79554(14) 0.69508(12) 0.0134(4) Uani 1 1 d .
C42 C 0.79539(17) 0.52246(15) 0.13957(14) 0.0199(4) Uani 1 1 d .
H42A H 0.8487 0.5317 0.1571 0.024 Uiso 1 1 calc R
H42B H 0.7398 0.4923 0.1890 0.024 Uiso 1 1 calc R
C43 C 0.90439(16) 0.72939(16) 0.78389(13) 0.0198(4) Uani 1 1 d .
C44 C 0.81892(15) 0.78279(15) 0.76548(12) 0.0161(4) Uani 1 1 d .
C45 C 0.70211(16) 0.95662(15) -0.06410(12) 0.0182(4) Uani 1 1 d .
H45A H 0.7543 0.9836 -0.1171 0.022 Uiso 1 1 calc R
H45B H 0.6471 0.9384 -0.0746 0.022 Uiso 1 1 calc R
C46 C 0.39032(16) 0.79420(17) 0.87626(14) 0.0204(4) Uani 1 1 d .
C47 C 0.80704(17) 1.16638(15) 0.60709(14) 0.0200(4) Uani 1 1 d .
C48 C 0.40424(15) 0.88298(16) 0.81048(14) 0.0181(4) Uani 1 1 d .
C49 C 0.73254(16) 1.12862(15) 0.68216(14) 0.0180(4) Uani 1 1 d .
C50 C 0.61550(16) 0.92946(16) 0.47373(13) 0.0181(4) Uani 1 1 d .
C51 C 0.61436(16) 0.75623(16) 0.54660(14) 0.0193(4) Uani 1 1 d .
C52 C 0.95335(15) 0.69620(15) 0.65866(13) 0.0173(4) Uani 1 1 d .
C53 C 0.74693(15) 0.86453(15) -0.00863(12) 0.0155(4) Uani 1 1 d .
H53A H 0.8067 0.8811 -0.0031 0.019 Uiso 1 1 calc R
H53B H 0.7680 0.8143 -0.0342 0.019 Uiso 1 1 calc R
C54 C 0.69581(15) 1.03747(15) 0.70456(12) 0.0146(4) Uani 1 1 d .
C55 C 0.92784(17) 1.03691(16) 0.30308(14) 0.0204(4) Uani 1 1 d .
H55A H 0.9058 1.0081 0.3633 0.024 Uiso 1 1 calc R
H55B H 0.9303 1.1077 0.2874 0.024 Uiso 1 1 calc R
C56 C 0.75634(17) 0.44230(16) 0.05594(15) 0.0216(4) Uani 1 1 d .
H56A H 0.7850 0.4005 0.0225 0.026 Uiso 1 1 calc R
H56B H 0.6988 0.4104 0.1024 0.026 Uiso 1 1 calc R
C57 C 0.71988(18) 0.54274(16) 0.00358(14) 0.0220(4) Uani 1 1 d .
H57A H 0.6676 0.5339 -0.0153 0.026 Uiso 1 1 calc R
H57B H 0.7764 0.5727 -0.0450 0.026 Uiso 1 1 calc R
C58 C 0.43614(17) 0.60581(19) 0.31471(14) 0.0267(5) Uani 1 1 d .
H58A H 0.3685 0.6159 0.3095 0.032 Uiso 1 1 calc R
H58B H 0.4571 0.5361 0.3266 0.032 Uiso 1 1 calc R
C59 C 0.84655(16) 1.11007(16) 0.55659(13) 0.0200(4) Uani 1 1 d .
C60 C 0.56771(15) 0.75000(15) 0.82259(13) 0.0164(4) Uani 1 1 d .
C61 C 0.47275(17) 0.72699(16) 0.88243(13) 0.0204(4) Uani 1 1 d .
C62 C 0.84993(15) 0.90624(15) 0.28889(13) 0.0163(4) Uani 1 1 d .
H62A H 0.8033 0.8963 0.2653 0.020 Uiso 1 1 calc R
H62B H 0.8259 0.8717 0.3485 0.020 Uiso 1 1 calc R
C63 C 1.28095(16) 0.59618(16) 0.14557(14) 0.0207(4) Uani 1 1 d .
H63A H 1.2647 0.5912 0.1005 0.025 Uiso 1 1 calc R
H63B H 1.3511 0.5712 0.1406 0.025 Uiso 1 1 calc R
C64 C 0.43225(17) 0.6351(2) 0.38656(14) 0.0259(5) Uani 1 1 d .
H64A H 0.4026 0.7023 0.3782 0.031 Uiso 1 1 calc R
H64B H 0.3887 0.5919 0.4381 0.031 Uiso 1 1 calc R

loop_
_atom_site_aniso_label
_atom_site_aniso_U_11
_atom_site_aniso_U_22
_atom_site_aniso_U_33
_atom_site_aniso_U_23
_atom_site_aniso_U_13
_atom_site_aniso_U_12
C1 0.092(3) 0.0476(19) 0.052(2) -0.0274(16) -0.025(2) -0.0004(19)
Cl1 0.1131(9) 0.0936(8) 0.0421(5) -0.0123(5) -0.0256(5) -0.0492(7)
Pt1 0.00867(4) 0.01111(4) 0.00930(4) -0.00376(3) -0.00320(3) -0.00089(2)
Br1 0.01496(9) 0.02044(9) 0.02020(10) -0.01359(8) 0.00044(7) -0.00131(7)
B1 0.0135(10) 0.0141(9) 0.0114(9) -0.0054(8) -0.0051(8) 0.0003(8)
C2 0.0133(9) 0.0176(9) 0.0144(9) -0.0084(7) -0.0057(7) -0.0001(7)
P2 0.0090(2) 0.0129(2) 0.0117(2) -0.00593(17) -0.00376(17) 0.00036(17)
F2 0.0177(6) 0.0203(6) 0.0277(7) -0.0126(5) -0.0029(5) 0.0058(5)
Cl2 0.0791(8) 0.1642(14) 0.1435(12) -0.1339(12) -0.0313(8) 0.0032(8)
P3 0.0094(2) 0.0113(2) 0.0124(2) -0.00455(17) -0.00488(17) 0.00053(17)
C3 0.0185(10) 0.0317(11) 0.0201(10) -0.0166(9) -0.0097(8) 0.0030(9)
F3 0.0190(7) 0.0361(8) 0.0363(8) -0.0096(6) -0.0160(6) 0.0120(6)
B4 0.0105(9) 0.0144(9) 0.0123(10) -0.0056(8) -0.0038(8) 0.0004(8)
C4 0.0126(9) 0.0160(9) 0.0136(9) -0.0061(7) -0.0030(7) -0.0013(7)
F5 0.0196(6) 0.0297(7) 0.0170(6) -0.0135(5) -0.0082(5) 0.0041(5)
C5 0.0132(9) 0.0154(9) 0.0156(9) -0.0092(7) -0.0061(7) 0.0010(7)
C6 0.0150(9) 0.0174(9) 0.0162(9) -0.0084(8) -0.0060(8) 0.0023(7)
C7 0.0148(9) 0.0160(9) 0.0147(9) -0.0081(7) -0.0070(7) 0.0038(7)
F8 0.0147(6) 0.0373(8) 0.0307(7) -0.0164(6) 0.0044(5) -0.0074(6)
C8 0.0168(9) 0.0170(9) 0.0163(9) -0.0084(7) -0.0083(8) -0.0005(7)
F9 0.0137(6) 0.0299(7) 0.0377(8) -0.0206(6) -0.0108(5) 0.0067(5)
C9 0.0131(9) 0.0163(9) 0.0151(9) -0.0065(7) -0.0050(7) -0.0017(7)
C10 0.0123(9) 0.0123(8) 0.0150(9) -0.0055(7) -0.0061(7) 0.0003(7)
F11 0.0275(7) 0.0250(7) 0.0376(8) -0.0230(6) -0.0151(6) 0.0057(5)
C11 0.0263(11) 0.0228(10) 0.0328(12) -0.0187(9) -0.0174(10) 0.0098(9)
C12 0.0172(9) 0.0158(9) 0.0167(9) -0.0065(8) -0.0074(8) 0.0010(7)
F13 0.0336(8) 0.0144(6) 0.0431(8) -0.0071(6) -0.0170(7) -0.0053(5)
C13 0.0134(9) 0.0138(9) 0.0214(10) -0.0059(8) -0.0035(8) -0.0003(7)
F14 0.0282(7) 0.0158(6) 0.0203(6) -0.0055(5) -0.0143(5) 0.0013(5)
C14 0.0118(8) 0.0152(9) 0.0132(9) -0.0061(7) -0.0040(7) 0.0019(7)
F15 0.0279(7) 0.0301(7) 0.0178(6) -0.0066(5) -0.0145(5) 0.0025(6)
C15 0.0134(9) 0.0183(9) 0.0184(10) -0.0072(8) -0.0030(8) -0.0039(7)
C16 0.0131(9) 0.0152(9) 0.0156(9) -0.0035(7) -0.0041(7) -0.0006(7)
C17 0.0123(9) 0.0150(9) 0.0103(8) -0.0036(7) -0.0057(7) 0.0004(7)
C18 0.0114(9) 0.0201(10) 0.0205(10) -0.0080(8) -0.0028(8) -0.0012(7)
F19 0.0212(6) 0.0224(6) 0.0156(6) -0.0096(5) -0.0002(5) -0.0030(5)
C19 0.0119(9) 0.0184(9) 0.0139(9) -0.0082(7) -0.0046(7) 0.0016(7)
F20 0.0239(6) 0.0164(6) 0.0223(6) -0.0066(5) -0.0115(5) -0.0005(5)
C20 0.0102(8) 0.0150(9) 0.0143(9) -0.0062(7) -0.0043(7) 0.0011(7)
F21 0.0171(6) 0.0245(6) 0.0157(6) -0.0120(5) -0.0042(5) 0.0002(5)
C21 0.0182(10) 0.0163(9) 0.0143(9) -0.0034(7) -0.0041(8) -0.0018(8)
C22 0.0157(9) 0.0170(9) 0.0241(10) -0.0093(8) -0.0108(8) 0.0003(7)
F23 0.0297(7) 0.0262(7) 0.0259(7) -0.0034(6) 0.0011(6) -0.0118(6)
C23 0.0167(9) 0.0172(9) 0.0131(9) -0.0049(7) -0.0057(7) -0.0013(7)
C24 0.0150(9) 0.0158(9) 0.0254(11) -0.0066(8) -0.0043(8) 0.0038(8)
C25 0.0205(10) 0.0154(9) 0.0219(10) -0.0040(8) -0.0098(8) -0.0003(8)
C26 0.0142(9) 0.0193(9) 0.0168(9) -0.0086(8) -0.0061(7) 0.0017(7)
C27 0.0107(8) 0.0155(9) 0.0126(9) -0.0059(7) -0.0057(7) 0.0017(7)
F28 0.0394(8) 0.0392(8) 0.0298(7) -0.0203(6) -0.0227(6) 0.0021(7)
C28 0.0132(9) 0.0218(10) 0.0145(9) -0.0070(8) -0.0053(7) -0.0018(8)
C29 0.0128(9) 0.0334(12) 0.0174(10) -0.0115(9) -0.0039(8) -0.0052(8)
F30 0.0286(7) 0.0252(7) 0.0377(8) -0.0199(6) -0.0165(6) 0.0000(6)
C30 0.0183(10) 0.0154(9) 0.0199(10) -0.0088(8) -0.0097(8) 0.0042(8)
F31 0.0191(6) 0.0227(6) 0.0178(6) -0.0126(5) -0.0063(5) 0.0023(5)
C31 0.0097(8) 0.0172(9) 0.0109(8) -0.0047(7) -0.0012(7) -0.0015(7)
F32 0.0265(7) 0.0441(8) 0.0228(7) -0.0112(6) -0.0175(6) 0.0054(6)
C32 0.0156(9) 0.0135(8) 0.0148(9) -0.0049(7) -0.0062(7) -0.0013(7)
C33 0.0097(8) 0.0130(8) 0.0128(9) -0.0043(7) -0.0042(7) -0.0001(7)
C34 0.0178(10) 0.0170(9) 0.0292(11) -0.0103(8) -0.0109(9) -0.0010(8)
C35 0.0136(9) 0.0140(8) 0.0147(9) -0.0059(7) -0.0072(7) 0.0004(7)
F36 0.0263(7) 0.0271(7) 0.0236(7) 0.0012(6) -0.0004(6) -0.0082(6)
C36 0.0157(9) 0.0175(9) 0.0262(11) -0.0116(8) -0.0069(8) 0.0033(8)
F37 0.0180(6) 0.0179(6) 0.0224(6) -0.0016(5) -0.0063(5) 0.0025(5)
C37 0.0202(10) 0.0214(10) 0.0284(11) -0.0156(9) -0.0152(9) 0.0053(8)
C38 0.0139(9) 0.0194(10) 0.0253(11) -0.0028(8) -0.0096(8) 0.0018(8)
C39 0.0152(9) 0.0168(9) 0.0141(9) -0.0046(7) -0.0071(7) -0.0015(7)
F40 0.0187(6) 0.0183(6) 0.0198(6) -0.0058(5) -0.0113(5) 0.0032(5)
C40 0.0190(10) 0.0252(10) 0.0138(9) -0.0046(8) -0.0051(8) -0.0026(8)
C41 0.0131(9) 0.0133(8) 0.0138(9) -0.0040(7) -0.0049(7) -0.0013(7)
C42 0.0241(11) 0.0188(10) 0.0227(10) -0.0113(8) -0.0140(9) 0.0071(8)
C43 0.0191(10) 0.0241(10) 0.0177(10) -0.0048(8) -0.0106(8) -0.0009(8)
C44 0.0143(9) 0.0186(9) 0.0150(9) -0.0070(8) -0.0035(7) 0.0003(8)
C45 0.0170(10) 0.0215(10) 0.0133(9) -0.0036(8) -0.0053(8) 0.0005(8)
C46 0.0133(9) 0.0292(11) 0.0214(10) -0.0152(9) 0.0000(8) -0.0045(8)
C47 0.0222(10) 0.0122(9) 0.0301(11) -0.0062(8) -0.0151(9) -0.0002(8)
C48 0.0127(9) 0.0236(10) 0.0259(11) -0.0166(9) -0.0083(8) 0.0032(8)
C49 0.0180(10) 0.0171(9) 0.0266(11) -0.0134(8) -0.0130(8) 0.0056(8)
C50 0.0160(9) 0.0248(10) 0.0153(9) -0.0087(8) -0.0076(8) 0.0033(8)
C51 0.0167(10) 0.0228(10) 0.0263(11) -0.0165(9) -0.0083(8) 0.0016(8)
C52 0.0135(9) 0.0149(9) 0.0205(10) -0.0079(8) -0.0012(8) 0.0008(7)
C53 0.0126(9) 0.0198(9) 0.0138(9) -0.0070(8) -0.0045(7) 0.0023(7)
C54 0.0133(9) 0.0175(9) 0.0161(9) -0.0077(7) -0.0082(7) 0.0029(7)
C55 0.0216(10) 0.0182(10) 0.0263(11) -0.0125(9) -0.0089(9) 0.0002(8)
C56 0.0224(11) 0.0205(10) 0.0304(12) -0.0168(9) -0.0114(9) 0.0032(8)
C57 0.0263(11) 0.0236(10) 0.0262(11) -0.0157(9) -0.0149(9) 0.0040(9)
C58 0.0176(10) 0.0389(13) 0.0242(11) -0.0099(10) -0.0035(9) -0.0118(10)
C59 0.0184(10) 0.0192(10) 0.0191(10) -0.0031(8) -0.0056(8) -0.0023(8)
C60 0.0144(9) 0.0185(9) 0.0177(10) -0.0081(8) -0.0064(8) 0.0020(8)
C61 0.0217(10) 0.0204(10) 0.0176(10) -0.0052(8) -0.0038(8) -0.0062(8)
C62 0.0119(9) 0.0175(9) 0.0211(10) -0.0096(8) -0.0050(8) 0.0007(7)
C63 0.0150(9) 0.0219(10) 0.0231(11) -0.0105(9) -0.0024(8) 0.0014(8)
C64 0.0157(10) 0.0414(13) 0.0169(10) -0.0079(9) -0.0001(8) -0.0083(9)

loop_
_atom_type_symbol
_atom_type_description
_atom_type_scat_dispersion_real
_atom_type_scat_dispersion_imag
_atom_type_scat_source
C C 0.0033 0.0016 'International Tables Vol C Tables 4.2.6.8 and 6.1.1.4'
H H 0.0000 0.0000 'International Tables Vol C Tables 4.2.6.8 and 6.1.1.4'
B B 0.0013 0.0007 'International Tables Vol C Tables 4.2.6.8 and 6.1.1.4'
F F 0.0171 0.0103 'International Tables Vol C Tables 4.2.6.8 and 6.1.1.4'
P P 0.1023 0.0942 'International Tables Vol C Tables 4.2.6.8 and 6.1.1.4'
Br Br -0.2901 2.4595 'International Tables Vol C Tables 4.2.6.8 and 6.1.1.4'
Pt Pt -1.7033 8.3905 'International Tables Vol C Tables 4.2.6.8 and 6.1.1.4'
Cl Cl 0.1484 0.1585 'International Tables Vol C Tables 4.2.6.8 and 6.1.1.4'

loop_
_geom_angle_atom_site_label_1
_geom_angle_atom_site_label_2
_geom_angle_atom_site_label_3
_geom_angle
_geom_angle_site_symmetry_1
Cl2 C1 Cl1 114.0(2) .
Cl2 C1 H1A 108.7 .
Cl1 C1 H1A 108.7 .
Cl2 C1 H1B 108.7 .
Cl1 C1 H1B 108.7 .
H1A C1 H1B 107.6 .
B4 Pt1 P3 94.78(6) .
B4 Pt1 P2 98.30(6) .
P3 Pt1 P2 166.717(17) .
C2 B1 C19 101.64(15) .
C2 B1 C41 113.94(16) .
C19 B1 C41 113.58(16) .
C2 B1 C35 113.94(16) .
C19 B1 C35 112.48(16) .
C41 B1 C35 101.78(15) .
C60 C2 C8 113.45(18) .
C60 C2 B1 127.22(17) .
C8 C2 B1 118.88(17) .
C27 P2 C5 105.60(9) .
C27 P2 C4 108.31(9) .
C5 P2 C4 106.85(9) .
C27 P2 Pt1 117.29(6) .
C5 P2 Pt1 112.67(6) .
C4 P2 Pt1 105.64(6) .
C33 P3 C20 108.19(9) .
C33 P3 C10 108.45(9) .
C20 P3 C10 106.29(9) .
C33 P3 Pt1 99.90(6) .
C20 P3 Pt1 121.45(6) .
C10 P3 Pt1 111.86(6) .
F28 C3 C50 120.7(2) .
F28 C3 C51 120.5(2) .
C50 C3 C51 118.80(19) .
C17 B4 Pt1 125.95(14) .
C17 B4 Br1 118.45(14) .
Pt1 B4 Br1 115.57(11) .
C29 C4 C28 109.33(16) .
C29 C4 P2 115.93(14) .
C28 C4 P2 113.24(13) .
C29 C4 H4A 105.8 .
C28 C4 H4A 105.8 .
P2 C4 H4A 105.8 .
C42 C5 C37 111.21(16) .
C42 C5 P2 110.71(13) .
C37 C5 P2 115.94(13) .
C42 C5 H5A 106.1 .
C37 C5 H5A 106.1 .
P2 C5 H5A 106.1 .
F14 C6 C50 114.26(17) .
F14 C6 C19 121.56(17) .
C50 C6 C19 124.17(19) .
C30 C7 C27 110.09(15) .
C30 C7 H7A 109.6 .
C27 C7 H7A 109.6 .
C30 C7 H7B 109.6 .
C27 C7 H7B 109.6 .
H7A C7 H7B 108.2 .
F40 C8 C48 116.34(18) .
F40 C8 C2 119.35(18) .
C48 C8 C2 124.31(19) .
C15 C9 C33 111.18(16) .
C15 C9 H9A 109.4 .
C33 C9 H9A 109.4 .
C15 C9 H9B 109.4 .
C33 C9 H9B 109.4 .
H9A C9 H9B 108.0 .
C22 C10 C62 109.59(16) .
C22 C10 P3 117.54(13) .
C62 C10 P3 111.51(13) .
C22 C10 H10A 105.8 .
C62 C10 H10A 105.8 .
P3 C10 H10A 105.8 .
C42 C11 C56 110.83(18) .
C42 C11 H11A 109.5 .
C56 C11 H11A 109.5 .
C42 C11 H11B 109.5 .
C56 C11 H11B 109.5 .
H11A C11 H11B 108.1 .
F19 C12 C59 115.99(18) .
F19 C12 C35 119.24(17) .
C59 C12 C35 124.74(19) .
C24 C13 C20 111.45(16) .
C24 C13 H13A 109.3 .
C20 C13 H13A 109.3 .
C24 C13 H13B 109.3 .
C20 C13 H13B 109.3 .
H13A C13 H13B 108.0 .
C31 C14 C17 120.77(18) 2_775
C31 C14 H14A 119.6 2_775
C17 C14 H14A 119.6 .
C9 C15 C21 110.65(16) .
C9 C15 H15A 109.5 .
C21 C15 H15A 109.5 .
C9 C15 H15B 109.5 .
C21 C15 H15B 109.5 .
H15A C15 H15B 108.1 .
C18 C16 C20 110.66(16) .
C18 C16 H16A 109.5 .
C20 C16 H16A 109.5 .
C18 C16 H16B 109.5 .
C20 C16 H16B 109.5 .
H16A C16 H16B 108.1 .
C31 C17 C14 117.67(17) .
C31 C17 B4 120.73(17) .
C14 C17 B4 121.59(17) .
C63 C18 C16 111.31(17) .
C63 C18 H18A 109.4 .
C16 C18 H18A 109.4 .
C63 C18 H18B 109.4 .
C16 C18 H18B 109.4 .
H18A C18 H18B 108.0 .
C6 C19 C26 113.22(18) .
C6 C19 B1 127.01(18) .
C26 C19 B1 119.53(17) .
C16 C20 C13 109.81(16) .
C16 C20 P3 112.15(13) .
C13 C20 P3 113.36(13) .
C16 C20 H20A 107.1 .
C13 C20 H20A 107.1 .
P3 C20 H20A 107.1 .
C23 C21 C15 111.12(16) .
C23 C21 H21A 109.4 .
C15 C21 H21A 109.4 .
C23 C21 H21B 109.4 .
C15 C21 H21B 109.4 .
H21A C21 H21B 108.0 .
C34 C22 C10 110.14(16) .
C34 C22 H22A 109.6 .
C10 C22 H22A 109.6 .
C34 C22 H22B 109.6 .
C10 C22 H22B 109.6 .
H22A C22 H22B 108.1 .
C21 C23 C39 111.47(16) .
C21 C23 H23A 109.3 .
C39 C23 H23A 109.3 .
C21 C23 H23B 109.3 .
C39 C23 H23B 109.3 .
H23A C23 H23B 108.0 .
C63 C24 C13 111.84(17) .
C63 C24 H24A 109.2 .
C13 C24 H24A 109.2 .
C63 C24 H24B 109.2 .
C13 C24 H24B 109.2 .
H24A C24 H24B 107.9 .
C45 C25 C30 111.17(17) .
C45 C25 H25A 109.4 .
C30 C25 H25A 109.4 .
C45 C25 H25B 109.4 .
C30 C25 H25B 109.4 .
H25A C25 H25B 108.0 .
F20 C26 C51 116.09(18) .
F20 C26 C19 119.40(17) .
C51 C26 C19 124.51(19) .
C7 C27 C53 111.00(16) .
C7 C27 P2 112.10(13) .
C53 C27 P2 110.81(13) .
C7 C27 H27A 107.6 .
C53 C27 H27A 107.6 .
P2 C27 H27A 107.6 .
C40 C28 C4 109.65(16) .
C40 C28 H28A 109.7 .
C4 C28 H28A 109.7 .
C40 C28 H28B 109.7 .
C4 C28 H28B 109.7 .
H28A C28 H28B 108.2 .
C58 C29 C4 110.12(17) .
C58 C29 H29A 109.6 .
C4 C29 H29A 109.6 .
C58 C29 H29B 109.6 .
C4 C29 H29B 109.6 .
H29A C29 H29B 108.1 .
C25 C30 C7 111.58(17) .
C25 C30 H30A 109.3 .
C7 C30 H30A 109.3 .
C25 C30 H30B 109.3 .
C7 C30 H30B 109.3 .
H30A C30 H30B 108.0 .
C14 C31 C17 121.56(17) 2_775
C14 C31 H31A 119.2 2_775
C17 C31 H31A 119.2 .
F31 C32 C41 121.21(17) .
F31 C32 C52 114.85(17) .
C41 C32 C52 123.94(18) .
C39 C33 C9 110.78(15) .
C39 C33 P3 115.69(13) .
C9 C33 P3 110.82(13) .
C39 C33 H33A 106.3 .
C9 C33 H33A 106.3 .
P3 C33 H33A 106.3 .
C55 C34 C22 111.05(17) .
C55 C34 H34A 109.4 .
C22 C34 H34A 109.4 .
C55 C34 H34B 109.4 .
C22 C34 H34B 109.4 .
H34A C34 H34B 108.0 .
C54 C35 C12 113.33(18) .
C54 C35 B1 127.52(18) .
C12 C35 B1 119.06(17) .
C55 C36 C62 111.40(17) .
C55 C36 H36A 109.3 .
C62 C36 H36A 109.3 .
C55 C36 H36B 109.3 .
C62 C36 H36B 109.3 .
H36A C36 H36B 108.0 .
C57 C37 C5 110.39(17) .
C57 C37 H37A 109.6 .
C5 C37 H37A 109.6 .
C57 C37 H37B 109.6 .
C5 C37 H37B 109.6 .
H37A C37 H37B 108.1 .
F3 C38 C52 120.4(2) .
F3 C38 C43 120.7(2) .
C52 C38 C43 118.98(19) .
C23 C39 C33 110.68(16) .
C23 C39 H39A 109.5 .
C33 C39 H39A 109.5 .
C23 C39 H39B 109.5 .
C33 C39 H39B 109.5 .
H39A C39 H39B 108.1 .
C64 C40 C28 110.33(17) .
C64 C40 H40A 109.6 .
C28 C40 H40A 109.6 .
C64 C40 H40B 109.6 .
C28 C40 H40B 109.6 .
H40A C40 H40B 108.1 .
C32 C41 C44 113.35(17) .
C32 C41 B1 126.92(17) .
C44 C41 B1 119.38(17) .
C11 C42 C5 110.52(17) .
C11 C42 H42A 109.5 .
C5 C42 H42A 109.5 .
C11 C42 H42B 109.5 .
C5 C42 H42B 109.5 .
H42A C42 H42B 108.1 .
F32 C43 C38 119.85(19) .
F32 C43 C44 120.92(19) .
C38 C43 C44 119.22(19) .
F5 C44 C43 116.17(18) .
F5 C44 C41 119.17(17) .
C43 C44 C41 124.66(19) .
C25 C45 C53 111.39(17) .
C25 C45 H45A 109.3 .
C53 C45 H45A 109.3 .
C25 C45 H45B 109.3 .
C53 C45 H45B 109.3 .
H45A C45 H45B 108.0 .
F8 C46 C61 120.9(2) .
F8 C46 C48 120.13(19) .
C61 C46 C48 118.93(19) .
F13 C47 C49 120.53(19) .
F13 C47 C59 120.8(2) .
C49 C47 C59 118.70(19) .
F9 C48 C46 119.34(19) .
F9 C48 C8 120.97(19) .
C46 C48 C8 119.68(19) .
F11 C49 C47 119.49(19) .
F11 C49 C54 120.38(19) .
C47 C49 C54 120.13(19) .
F15 C50 C3 120.42(18) .
F15 C50 C6 119.78(19) .
C3 C50 C6 119.80(19) .
F30 C51 C3 119.89(18) .
F30 C51 C26 120.67(19) .
C3 C51 C26 119.4(2) .
F2 C52 C38 119.71(18) .
F2 C52 C32 120.48(19) .
C38 C52 C32 119.81(19) .
C45 C53 C27 110.79(16) .
C45 C53 H53A 109.5 .
C27 C53 H53A 109.5 .
C45 C53 H53B 109.5 .
C27 C53 H53B 109.5 .
H53A C53 H53B 108.1 .
F21 C54 C49 115.01(17) .
F21 C54 C35 121.19(18) .
C49 C54 C35 123.80(19) .
C36 C55 C34 110.81(17) .
C36 C55 H55A 109.5 .
C34 C55 H55A 109.5 .
C36 C55 H55B 109.5 .
C34 C55 H55B 109.5 .
H55A C55 H55B 108.1 .
C57 C56 C11 110.89(18) .
C57 C56 H56A 109.5 .
C11 C56 H56A 109.5 .
C57 C56 H56B 109.5 .
C11 C56 H56B 109.5 .
H56A C56 H56B 108.0 .
C56 C57 C37 110.54(18) .
C56 C57 H57A 109.5 .
C37 C57 H57A 109.5 .
C56 C57 H57B 109.5 .
C37 C57 H57B 109.5 .
H57A C57 H57B 108.1 .
C64 C58 C29 111.50(19) .
C64 C58 H58A 109.3 .
C29 C58 H58A 109.3 .
C64 C58 H58B 109.3 .
C29 C58 H58B 109.3 .
H58A C58 H58B 108.0 .
F23 C59 C12 120.66(19) .
F23 C59 C47 120.15(19) .
C12 C59 C47 119.2(2) .
F37 C60 C2 121.20(18) .
F37 C60 C61 114.74(18) .
C2 C60 C61 124.06(19) .
F36 C61 C46 119.78(19) .
F36 C61 C60 120.68(19) .
C46 C61 C60 119.5(2) .
C36 C62 C10 110.65(16) .
C36 C62 H62A 109.5 .
C10 C62 H62A 109.5 .
C36 C62 H62B 109.5 .
C10 C62 H62B 109.5 .
H62A C62 H62B 108.1 .
C24 C63 C18 110.88(17) .
C24 C63 H63A 109.5 .
C18 C63 H63A 109.5 .
C24 C63 H63B 109.5 .
C18 C63 H63B 109.5 .
H63A C63 H63B 108.1 .
C40 C64 C58 111.83(19) .
C40 C64 H64A 109.2 .
C58 C64 H64A 109.2 .
C40 C64 H64B 109.2 .
C58 C64 H64B 109.2 .
H64A C64 H64B 107.9 .

loop_
_geom_bond_atom_site_label_1
_geom_bond_atom_site_label_2
_geom_bond_distance
_geom_bond_site_symmetry_2
C1 Cl2 1.705(3) .
C1 Cl1 1.740(4) .
C1 H1A 0.9700 .
C1 H1B 0.9700 .
Pt1 B4 1.938(2) .
Pt1 P3 2.3273(5) .
Pt1 P2 2.3335(5) .
Br1 B4 1.939(2) .
B1 C2 1.652(3) .
B1 C19 1.653(3) .
B1 C41 1.655(3) .
B1 C35 1.656(3) .
C2 C60 1.391(3) .
C2 C8 1.397(3) .
P2 C27 1.8362(19) .
P2 C5 1.8450(19) .
P2 C4 1.847(2) .
F2 C52 1.347(2) .
P3 C33 1.8472(19) .
P3 C20 1.8501(19) .
P3 C10 1.8507(19) .
C3 F28 1.342(2) .
C3 C50 1.372(3) .
C3 C51 1.382(3) .
F3 C38 1.346(2) .
B4 C17 1.563(3) .
C4 C29 1.542(3) .
C4 C28 1.542(3) .
C4 H4A 0.9800 .
F5 C44 1.355(2) .
C5 C42 1.535(3) .
C5 C37 1.537(3) .
C5 H5A 0.9800 .
C6 F14 1.355(2) .
C6 C50 1.389(3) .
C6 C19 1.391(3) .
C7 C30 1.529(3) .
C7 C27 1.537(3) .
C7 H7A 0.9700 .
C7 H7B 0.9700 .
F8 C46 1.346(2) .
C8 F40 1.348(2) .
C8 C48 1.380(3) .
F9 C48 1.349(2) .
C9 C15 1.527(3) .
C9 C33 1.543(3) .
C9 H9A 0.9700 .
C9 H9B 0.9700 .
C10 C22 1.538(3) .
C10 C62 1.543(3) .
C10 H10A 0.9800 .
F11 C49 1.350(2) .
C11 C42 1.532(3) .
C11 C56 1.533(3) .
C11 H11A 0.9700 .
C11 H11B 0.9700 .
C12 F19 1.351(2) .
C12 C59 1.378(3) .
C12 C35 1.397(3) .
F13 C47 1.343(2) .
C13 C24 1.534(3) .
C13 C20 1.540(3) .
C13 H13A 0.9700 .
C13 H13B 0.9700 .
C14 C31 1.391(3) 2_775
C14 C17 1.405(3) .
C14 H14A 0.9300 .
F15 C50 1.347(2) .
C15 C21 1.528(3) .
C15 H15A 0.9700 .
C15 H15B 0.9700 .
C16 C18 1.537(3) .
C16 C20 1.539(3) .
C16 H16A 0.9700 .
C16 H16B 0.9700 .
C17 C31 1.404(3) .
C18 C63 1.528(3) .
C18 H18A 0.9700 .
C18 H18B 0.9700 .
C19 C26 1.392(3) .
F20 C26 1.351(2) .
C20 H20A 0.9800 .
F21 C54 1.353(2) .
C21 C23 1.524(3) .
C21 H21A 0.9700 .
C21 H21B 0.9700 .
C22 C34 1.535(3) .
C22 H22A 0.9700 .
C22 H22B 0.9700 .
F23 C59 1.344(2) .
C23 C39 1.531(3) .
C23 H23A 0.9700 .
C23 H23B 0.9700 .
C24 C63 1.524(3) .
C24 H24A 0.9700 .
C24 H24B 0.9700 .
C25 C45 1.525(3) .
C25 C30 1.527(3) .
C25 H25A 0.9700 .
C25 H25B 0.9700 .
C26 C51 1.384(3) .
C27 C53 1.541(3) .
C27 H27A 0.9800 .
C28 C40 1.532(3) .
C28 H28A 0.9700 .
C28 H28B 0.9700 .
C29 C58 1.531(3) .
C29 H29A 0.9700 .
C29 H29B 0.9700 .
F30 C51 1.347(2) .
C30 H30A 0.9700 .
C30 H30B 0.9700 .
F31 C32 1.352(2) .
C31 C14 1.391(3) 2_775
C31 H31A 0.9300 .
F32 C43 1.348(2) .
C32 C41 1.387(3) .
C32 C52 1.389(3) .
C33 C39 1.540(3) .
C33 H33A 0.9800 .
C34 C55 1.529(3) .
C34 H34A 0.9700 .
C34 H34B 0.9700 .
C35 C54 1.387(3) .
F36 C61 1.346(2) .
C36 C55 1.529(3) .
C36 C62 1.534(3) .
C36 H36A 0.9700 .
C36 H36B 0.9700 .
F37 C60 1.351(2) .
C37 C57 1.532(3) .
C37 H37A 0.9700 .
C37 H37B 0.9700 .
C38 C52 1.376(3) .
C38 C43 1.379(3) .
C39 H39A 0.9700 .
C39 H39B 0.9700 .
C40 C64 1.521(3) .
C40 H40A 0.9700 .
C40 H40B 0.9700 .
C41 C44 1.397(3) .
C42 H42A 0.9700 .
C42 H42B 0.9700 .
C43 C44 1.380(3) .
C45 C53 1.527(3) .
C45 H45A 0.9700 .
C45 H45B 0.9700 .
C46 C61 1.379(3) .
C46 C48 1.379(3) .
C47 C49 1.377(3) .
C47 C59 1.382(3) .
C49 C54 1.386(3) .
C53 H53A 0.9700 .
C53 H53B 0.9700 .
C55 H55A 0.9700 .
C55 H55B 0.9700 .
C56 C57 1.526(3) .
C56 H56A 0.9700 .
C56 H56B 0.9700 .
C57 H57A 0.9700 .
C57 H57B 0.9700 .
C58 C64 1.526(3) .
C58 H58A 0.9700 .
C58 H58B 0.9700 .
C60 C61 1.391(3) .
C62 H62A 0.9700 .
C62 H62B 0.9700 .
C63 H63A 0.9700 .
C63 H63B 0.9700 .
C64 H64A 0.9700 .
C64 H64B 0.9700 .

loop_
_geom_torsion_atom_site_label_1
_geom_torsion_atom_site_label_2
_geom_torsion_atom_site_label_3
_geom_torsion_atom_site_label_4
_geom_torsion
_geom_torsion_site_symmetry_1
_geom_torsion_site_symmetry_4
C19 B1 C2 C60 105.3(2) . .
C41 B1 C2 C60 -17.3(3) . .
C35 B1 C2 C60 -133.5(2) . .
C19 B1 C2 C8 -66.5(2) . .
C41 B1 C2 C8 170.93(17) . .
C35 B1 C2 C8 54.7(2) . .
B4 Pt1 P2 C27 -57.49(9) . .
P3 Pt1 P2 C27 112.32(9) . .
B4 Pt1 P2 C5 65.43(9) . .
P3 Pt1 P2 C5 -124.76(9) . .
B4 Pt1 P2 C4 -178.27(9) . .
P3 Pt1 P2 C4 -8.46(10) . .
B4 Pt1 P3 C33 -171.99(9) . .
P2 Pt1 P3 C33 18.13(10) . .
B4 Pt1 P3 C20 -53.43(10) . .
P2 Pt1 P3 C20 136.69(9) . .
B4 Pt1 P3 C10 73.41(9) . .
P2 Pt1 P3 C10 -96.47(10) . .
P3 Pt1 B4 C17 -69.79(16) . .
P2 Pt1 B4 C17 107.87(16) . .
P3 Pt1 B4 Br1 108.17(10) . .
P2 Pt1 B4 Br1 -74.16(10) . .
C27 P2 C4 C29 35.38(17) . .
C5 P2 C4 C29 -77.96(16) . .
Pt1 P2 C4 C29 161.84(13) . .
C27 P2 C4 C28 -92.17(15) . .
C5 P2 C4 C28 154.49(14) . .
Pt1 P2 C4 C28 34.29(15) . .
C27 P2 C5 C42 -175.77(14) . .
C4 P2 C5 C42 -60.59(16) . .
Pt1 P2 C5 C42 54.99(15) . .
C27 P2 C5 C37 -47.89(17) . .
C4 P2 C5 C37 67.29(17) . .
Pt1 P2 C5 C37 -177.13(13) . .
C60 C2 C8 F40 -179.67(17) . .
B1 C2 C8 F40 -6.8(3) . .
C60 C2 C8 C48 1.0(3) . .
B1 C2 C8 C48 173.87(18) . .
C33 P3 C10 C22 77.87(16) . .
C20 P3 C10 C22 -38.25(17) . .
Pt1 P3 C10 C22 -172.91(13) . .
C33 P3 C10 C62 -49.85(15) . .
C20 P3 C10 C62 -165.97(13) . .
Pt1 P3 C10 C62 59.37(14) . .
C33 C9 C15 C21 -56.5(2) . .
C31 C14 C17 C31 -0.2(3) 2_775 .
C31 C14 C17 B4 -179.58(17) 2_775 .
Pt1 B4 C17 C31 -21.2(3) . .
Br1 B4 C17 C31 160.89(15) . .
Pt1 B4 C17 C14 158.18(15) . .
Br1 B4 C17 C14 -19.7(2) . .
C20 C16 C18 C63 57.5(2) . .
F14 C6 C19 C26 176.52(18) . .
C50 C6 C19 C26 -2.8(3) . .
F14 C6 C19 B1 2.2(3) . .
C50 C6 C19 B1 -177.10(19) . .
C2 B1 C19 C6 107.1(2) . .
C41 B1 C19 C6 -130.1(2) . .
C35 B1 C19 C6 -15.2(3) . .
C2 B1 C19 C26 -66.9(2) . .
C41 B1 C19 C26 55.9(2) . .
C35 B1 C19 C26 170.81(17) . .
C18 C16 C20 C13 -57.0(2) . .
C18 C16 C20 P3 175.99(13) . .
C24 C13 C20 C16 56.0(2) . .
C24 C13 C20 P3 -177.66(14) . .
C33 P3 C20 C16 -174.47(13) . .
C10 P3 C20 C16 -58.17(15) . .
Pt1 P3 C20 C16 71.13(15) . .
C33 P3 C20 C13 60.48(16) . .
C10 P3 C20 C13 176.78(14) . .
Pt1 P3 C20 C13 -53.92(16) . .
C9 C15 C21 C23 56.7(2) . .
C62 C10 C22 C34 -58.5(2) . .
P3 C10 C22 C34 172.81(14) . .
C15 C21 C23 C39 -56.7(2) . .
C20 C13 C24 C63 -55.3(2) . .
C6 C19 C26 F20 -178.21(17) . .
B1 C19 C26 F20 -3.4(3) . .
C6 C19 C26 C51 1.8(3) . .
B1 C19 C26 C51 176.62(19) . .
C30 C7 C27 C53 56.5(2) . .
C30 C7 C27 P2 -179.02(13) . .
C5 P2 C27 C7 177.15(13) . .
C4 P2 C27 C7 62.98(15) . .
Pt1 P2 C27 C7 -56.39(15) . .
C5 P2 C27 C53 -58.24(15) . .
C4 P2 C27 C53 -172.41(13) . .
Pt1 P2 C27 C53 68.23(14) . .
C29 C4 C28 C40 60.6(2) . .
P2 C4 C28 C40 -168.53(14) . .
C28 C4 C29 C58 -58.7(2) . .
P2 C4 C29 C58 171.84(15) . .
C45 C25 C30 C7 56.1(2) . .
C27 C7 C30 C25 -56.5(2) . .
C14 C17 C31 C14 0.2(3) . 2_775
B4 C17 C31 C14 179.59(17) . 2_775
C15 C9 C33 C39 55.9(2) . .
C15 C9 C33 P3 -174.30(13) . .
C20 P3 C33 C39 43.81(16) . .
C10 P3 C33 C39 -71.07(15) . .
Pt1 P3 C33 C39 171.76(13) . .
C20 P3 C33 C9 -83.34(14) . .
C10 P3 C33 C9 161.77(13) . .
Pt1 P3 C33 C9 44.60(13) . .
C10 C22 C34 C55 58.2(2) . .
F19 C12 C35 C54 178.33(17) . .
C59 C12 C35 C54 -3.8(3) . .
F19 C12 C35 B1 1.6(3) . .
C59 C12 C35 B1 179.45(19) . .
C2 B1 C35 C54 14.8(3) . .
C19 B1 C35 C54 129.8(2) . .
C41 B1 C35 C54 -108.3(2) . .
C2 B1 C35 C12 -169.00(17) . .
C19 B1 C35 C12 -54.0(2) . .
C41 B1 C35 C12 67.9(2) . .
C42 C5 C37 C57 -56.6(2) . .
P2 C5 C37 C57 175.77(15) . .
C21 C23 C39 C33 55.8(2) . .
C9 C33 C39 C23 -55.1(2) . .
P3 C33 C39 C23 177.73(13) . .
C4 C28 C40 C64 -59.0(2) . .
F31 C32 C41 C44 -176.87(17) . .
C52 C32 C41 C44 2.4(3) . .
F31 C32 C41 B1 -3.7(3) . .
C52 C32 C41 B1 175.55(19) . .
C2 B1 C41 C32 132.5(2) . .
C19 B1 C41 C32 16.8(3) . .
C35 B1 C41 C32 -104.4(2) . .
C2 B1 C41 C44 -54.7(2) . .
C19 B1 C41 C44 -170.43(17) . .
C35 B1 C41 C44 68.4(2) . .
C56 C11 C42 C5 -56.1(3) . .
C37 C5 C42 C11 56.1(2) . .
P2 C5 C42 C11 -173.53(15) . .
F3 C38 C43 F32 0.7(3) . .
C52 C38 C43 F32 -178.8(2) . .
F3 C38 C43 C44 -179.8(2) . .
C52 C38 C43 C44 0.7(3) . .
F32 C43 C44 F5 0.3(3) . .
C38 C43 C44 F5 -179.18(18) . .
F32 C43 C44 C41 179.92(19) . .
C38 C43 C44 C41 0.4(3) . .
C32 C41 C44 F5 177.69(17) . .
B1 C41 C44 F5 4.0(3) . .
C32 C41 C44 C43 -1.9(3) . .
B1 C41 C44 C43 -175.61(19) . .
C30 C25 C45 C53 -55.4(2) . .
F8 C46 C48 F9 0.0(3) . .
C61 C46 C48 F9 -179.47(18) . .
F8 C46 C48 C8 178.84(18) . .
C61 C46 C48 C8 -0.6(3) . .
F40 C8 C48 F9 -0.5(3) . .
C2 C8 C48 F9 178.90(18) . .
F40 C8 C48 C46 -179.28(17) . .
C2 C8 C48 C46 0.1(3) . .
F13 C47 C49 F11 -2.3(3) . .
C59 C47 C49 F11 176.68(18) . .
F13 C47 C49 C54 178.65(18) . .
C59 C47 C49 C54 -2.4(3) . .
F28 C3 C50 F15 0.6(3) . .
C51 C3 C50 F15 -179.02(19) . .
F28 C3 C50 C6 -179.65(19) . .
C51 C3 C50 C6 0.7(3) . .
F14 C6 C50 F15 2.0(3) . .
C19 C6 C50 F15 -178.66(18) . .
F14 C6 C50 C3 -177.71(18) . .
C19 C6 C50 C3 1.6(3) . .
F28 C3 C51 F30 -0.9(3) . .
C50 C3 C51 F30 178.80(19) . .
F28 C3 C51 C26 178.77(19) . .
C50 C3 C51 C26 -1.6(3) . .
F20 C26 C51 F30 -0.1(3) . .
C19 C26 C51 F30 179.88(19) . .
F20 C26 C51 C3 -179.71(18) . .
C19 C26 C51 C3 0.3(3) . .
F3 C38 C52 F2 0.0(3) . .
C43 C38 C52 F2 179.47(19) . .
F3 C38 C52 C32 -179.68(19) . .
C43 C38 C52 C32 -0.2(3) . .
F31 C32 C52 F2 -1.9(3) . .
C41 C32 C52 F2 178.84(18) . .
F31 C32 C52 C38 177.85(18) . .
C41 C32 C52 C38 -1.5(3) . .
C25 C45 C53 C27 55.5(2) . .
C7 C27 C53 C45 -56.3(2) . .
P2 C27 C53 C45 178.49(14) . .
F11 C49 C54 F21 1.8(3) . .
C47 C49 C54 F21 -179.14(17) . .
F11 C49 C54 C35 -178.28(17) . .
C47 C49 C54 C35 0.8(3) . .
C12 C35 C54 F21 -177.90(17) . .
B1 C35 C54 F21 -1.5(3) . .
C12 C35 C54 C49 2.2(3) . .
B1 C35 C54 C49 178.59(18) . .
C62 C36 C55 C34 55.3(2) . .
C22 C34 C55 C36 -56.2(2) . .
C42 C11 C56 C57 57.2(3) . .
C11 C56 C57 C37 -57.6(2) . .
C5 C37 C57 C56 57.1(2) . .
C4 C29 C58 C64 55.7(3) . .
F19 C12 C59 F23 0.7(3) . .
C35 C12 C59 F23 -177.25(19) . .
F19 C12 C59 C47 -179.68(18) . .
C35 C12 C59 C47 2.4(3) . .
F13 C47 C59 F23 -0.5(3) . .
C49 C47 C59 F23 -179.45(19) . .
F13 C47 C59 C12 179.85(19) . .
C49 C47 C59 C12 0.9(3) . .
C8 C2 C60 F37 177.91(17) . .
B1 C2 C60 F37 5.8(3) . .
C8 C2 C60 C61 -1.6(3) . .
B1 C2 C60 C61 -173.77(19) . .
F8 C46 C61 F36 0.7(3) . .
C48 C46 C61 F36 -179.81(19) . .
F8 C46 C61 C60 -179.41(19) . .
C48 C46 C61 C60 0.1(3) . .
F37 C60 C61 F36 1.5(3) . .
C2 C60 C61 F36 -178.98(19) . .
F37 C60 C61 C46 -178.40(18) . .
C2 C60 C61 C46 1.2(3) . .
C55 C36 C62 C10 -56.4(2) . .
C22 C10 C62 C36 57.7(2) . .
P3 C10 C62 C36 -170.37(14) . .
C13 C24 C63 C18 54.6(2) . .
C16 C18 C63 C24 -55.8(2) . .
C28 C40 C64 C58 56.0(3) . .
C29 C58 C64 C40 -54.5(3) . .
